data_1512653
loop_
_publ_author_name
'Anastasia V. Safronova'
'Leonid N. Bochkarev'
'Irina P. Malysheva'
'Evgenii V. Baranov'

_publ_section_title
;
 Facile synthesis of rare-earth pyrazolonates by the reaction of
 rare-earth metals with 1-phenyl-3-methyl-4-isobutyryl-5-pyrazolone.
 Crystal structures of [Ln(PMIP)3]2 (Ln = Y, Gd, Tb, Er, Tm)
;
_journal_name_full
;
Inorganica Chimica Acta
;
_journal_page_first 454
_journal_page_last 458
_journal_paper_doi 10.1016/j.ica.2012.03.032
_journal_volume 392
_journal_year 2012
_chemical_formula_sum 'C84 H90 Gd2 N12 O12'
_chemical_formula_weight 1774.18
_space_group_IT_number 14
_symmetry_cell_setting monoclinic
_symmetry_space_group_name_Hall '-P 2yn'
_symmetry_space_group_name_H-M 'P 1 21/n 1'
_atom_sites_solution_hydrogens geom
_atom_sites_solution_primary direct
_atom_sites_solution_secondary difmap
_cell_angle_alpha 90.00
_cell_angle_beta 93.724(2)
_cell_angle_gamma 90.00
_cell_formula_units_Z 2
_cell_length_a 13.6290(11)
_cell_length_b 12.6321(10)
_cell_length_c 23.640(2)
_cell_measurement_reflns_used 900
_cell_measurement_temperature 100(2)
_cell_measurement_theta_max 30
_cell_measurement_theta_min 2
_cell_volume 4061.3(6)
_computing_cell_refinement 'Bruker SMART'
_computing_data_collection 'Bruker SMART'
_computing_data_reduction 'Bruker SHELXTL'
_computing_molecular_graphics 'Bruker SHELXTL'
_computing_publication_material 'Bruker SHELXTL'
_computing_structure_refinement 'SHELXL-97 (Sheldrick, 2008)'
_computing_structure_solution 'SHELXS-97 (Sheldrick, 2008)'
_diffrn_ambient_temperature 100(2)
_diffrn_measured_fraction_theta_full 0.998
_diffrn_measured_fraction_theta_max 0.998
_diffrn_measurement_device_type 'CCD area detector'
_diffrn_measurement_method 'phi and omega scans'
_diffrn_radiation_monochromator graphite
_diffrn_radiation_source 'fine-focus sealed tube'
_diffrn_radiation_type MoK\a
_diffrn_radiation_wavelength 0.71073
_diffrn_reflns_av_R_equivalents 0.0445
_diffrn_reflns_av_sigmaI/netI 0.0460
_diffrn_reflns_limit_h_max 15
_diffrn_reflns_limit_h_min -16
_diffrn_reflns_limit_k_max 15
_diffrn_reflns_limit_k_min -15
_diffrn_reflns_limit_l_max 24
_diffrn_reflns_limit_l_min -29
_diffrn_reflns_number 23948
_diffrn_reflns_theta_full 26.00
_diffrn_reflns_theta_max 26.00
_diffrn_reflns_theta_min 1.78
_exptl_absorpt_coefficient_mu 1.687
_exptl_absorpt_correction_T_max 0.7079
_exptl_absorpt_correction_T_min 0.5898
_exptl_absorpt_correction_type multi-scan
_exptl_absorpt_process_details 'SADABS (Sheldrick, 2008a)'
_exptl_crystal_colour colorless
_exptl_crystal_density_diffrn 1.451
_exptl_crystal_density_method 'not measured'
_exptl_crystal_description prism
_exptl_crystal_F_000 1804
_exptl_crystal_size_max 0.35
_exptl_crystal_size_mid 0.33
_exptl_crystal_size_min 0.22
_refine_diff_density_max 4.278
_refine_diff_density_min -3.245
_refine_diff_density_rms 0.165
_refine_ls_extinction_method none
_refine_ls_goodness_of_fit_ref 1.084
_refine_ls_hydrogen_treatment constr
_refine_ls_matrix_type full
_refine_ls_number_parameters 505
_refine_ls_number_reflns 7962
_refine_ls_number_restraints 15
_refine_ls_restrained_S_all 1.092
_refine_ls_R_factor_all 0.0562
_refine_ls_R_factor_gt 0.0462
_refine_ls_shift/su_max 0.000
_refine_ls_shift/su_mean 0.000
_refine_ls_structure_factor_coef Fsqd
_refine_ls_weighting_details 'calc w=1/[\s^2^(Fo^2^)+(0.0872P)^2^+0.0000P] where P=(Fo^2^+2Fc^2^)/3'
_refine_ls_weighting_scheme calc
_refine_ls_wR_factor_gt 0.1188
_refine_ls_wR_factor_ref 0.1263
_reflns_number_gt 6664
_reflns_number_total 7962
_reflns_threshold_expression >2sigma(I)
_cod_data_source_file ICA-2012-392-454-458-2.cif
_cod_data_source_block gdpmipm
_cod_original_sg_symbol_H-M P2(1)/n
_cod_database_code 1512653

loop_
_symmetry_equiv_pos_as_xyz
'x, y, z'
'-x+1/2, y+1/2, -z+1/2'
'-x, -y, -z'
'x-1/2, -y-1/2, z-1/2'

loop_
_atom_site_label
_atom_site_type_symbol
_atom_site_fract_x
_atom_site_fract_y
_atom_site_fract_z
_atom_site_U_iso_or_equiv
_atom_site_adp_type
_atom_site_occupancy
_atom_site_symmetry_multiplicity
_atom_site_calc_flag
_atom_site_refinement_flags
Gd1 Gd 0.435703(9) -0.120142(10) 0.037486(6) 0.01794(5) Uani 1 1 d .
O1 O 0.28562(14) -0.17784(16) -0.00023(9) 0.0223(5) Uani 1 1 d .
O2 O 0.35695(15) -0.18568(17) 0.11468(10) 0.0273(5) Uani 1 1 d .
O3 O 0.48145(15) -0.22017(16) -0.03712(9) 0.0248(5) Uani 1 1 d U
O4 O 0.55161(14) -0.23810(15) 0.07769(9) 0.0227(5) Uani 1 1 d .
O5 O 0.42353(14) 0.00708(16) -0.03837(9) 0.0205(5) Uani 1 1 d .
O6 O 0.33987(15) 0.02741(17) 0.06591(9) 0.0258(5) Uani 1 1 d .
N1 N 0.13464(17) -0.26538(19) -0.00759(12) 0.0232(6) Uani 1 1 d .
N2 N 0.07397(18) -0.3213(2) 0.02751(12) 0.0272(6) Uani 1 1 d .
N3 N 0.5376(2) -0.36615(19) -0.08496(13) 0.0250(6) Uani 1 1 d .
N4 N 0.5974(2) -0.4554(2) -0.07444(13) 0.0317(7) Uani 1 1 d .
N5 N 0.30017(17) 0.04049(19) -0.10926(11) 0.0214(6) Uani 1 1 d .
N6 N 0.20272(18) 0.0747(2) -0.11437(12) 0.0256(6) Uani 1 1 d .
C1 C 0.2161(2) -0.2268(2) 0.02288(14) 0.0219(7) Uani 1 1 d .
C2 C 0.2046(2) -0.2535(2) 0.08025(14) 0.0226(7) Uani 1 1 d .
C3 C 0.2758(2) -0.2276(2) 0.12506(14) 0.0234(7) Uani 1 1 d .
C4 C 0.2593(2) -0.2519(3) 0.18684(14) 0.0303(8) Uani 1 1 d .
H4B H 0.1870 -0.2575 0.1912 0.036 Uiso 1 1 calc R
C5 C 0.3073(3) -0.3599(3) 0.20149(19) 0.0428(10) Uani 1 1 d .
H5A H 0.2945 -0.3793 0.2405 0.064 Uiso 1 1 calc R
H5B H 0.3784 -0.3551 0.1979 0.064 Uiso 1 1 calc R
H5C H 0.2795 -0.4139 0.1754 0.064 Uiso 1 1 calc R
C6 C 0.3009(3) -0.1647(3) 0.22527(17) 0.0413(10) Uani 1 1 d .
H6B H 0.2713 -0.0969 0.2134 0.062 Uiso 1 1 calc R
H6C H 0.3723 -0.1610 0.2228 0.062 Uiso 1 1 calc R
H6D H 0.2860 -0.1798 0.2645 0.062 Uiso 1 1 calc R
C7 C 0.1144(2) -0.3132(2) 0.07907(15) 0.0267(8) Uani 1 1 d .
C8 C 0.0629(3) -0.3660(3) 0.12590(18) 0.0364(9) Uani 1 1 d .
H8A H 0.0078 -0.4083 0.1095 0.055 Uiso 1 1 calc R
H8B H 0.0380 -0.3119 0.1510 0.055 Uiso 1 1 calc R
H8C H 0.1092 -0.4121 0.1476 0.055 Uiso 1 1 calc R
C9 C 0.1056(2) -0.2570(2) -0.06622(14) 0.0260(7) Uani 1 1 d .
C10 C 0.1470(2) -0.1823(3) -0.09994(15) 0.0306(8) Uani 1 1 d .
H10A H 0.1974 -0.1372 -0.0842 0.037 Uiso 1 1 calc R
C11 C 0.1152(2) -0.1726(3) -0.15689(16) 0.0352(9) Uani 1 1 d .
H11A H 0.1438 -0.1208 -0.1799 0.042 Uiso 1 1 calc R
C12 C 0.0414(2) -0.2390(3) -0.18018(16) 0.0350(9) Uani 1 1 d .
H12A H 0.0201 -0.2337 -0.2191 0.042 Uiso 1 1 calc R
C13 C 0.0001(2) -0.3123(3) -0.14582(17) 0.0368(9) Uani 1 1 d .
H13A H -0.0513 -0.3565 -0.1613 0.044 Uiso 1 1 calc R
C14 C 0.0314(2) -0.3231(3) -0.08949(16) 0.0322(8) Uani 1 1 d .
H14A H 0.0027 -0.3751 -0.0667 0.039 Uiso 1 1 calc R
C15 C 0.5304(2) -0.3075(2) -0.03767(14) 0.0231(6) Uani 1 1 d U
C16 C 0.5846(2) -0.3612(2) 0.00772(15) 0.0233(7) Uani 1 1 d .
C17 C 0.5914(2) -0.3241(2) 0.06391(14) 0.0212(7) Uani 1 1 d .
C18 C 0.6489(2) -0.3850(2) 0.11103(16) 0.0260(8) Uani 1 1 d .
H18A H 0.6462 -0.4619 0.1011 0.031 Uiso 1 1 calc R
C19 C 0.7575(3) -0.3499(3) 0.11344(19) 0.0432(10) Uani 1 1 d .
H19A H 0.7839 -0.3609 0.0763 0.065 Uiso 1 1 calc R
H19B H 0.7955 -0.3919 0.1420 0.065 Uiso 1 1 calc R
H19C H 0.7621 -0.2748 0.1235 0.065 Uiso 1 1 calc R
C20 C 0.6043(3) -0.3712(3) 0.16784(18) 0.0389(10) Uani 1 1 d .
H20A H 0.5362 -0.3964 0.1650 0.058 Uiso 1 1 calc R
H20B H 0.6056 -0.2961 0.1783 0.058 Uiso 1 1 calc R
H20C H 0.6424 -0.4121 0.1968 0.058 Uiso 1 1 calc R
C21 C 0.6236(2) -0.4519(2) -0.02016(15) 0.0304(8) Uani 1 1 d .
C22 C 0.6883(3) -0.5405(3) 0.00392(17) 0.0426(10) Uani 1 1 d .
H22A H 0.7055 -0.5878 -0.0268 0.064 Uiso 1 1 calc R
H22B H 0.6529 -0.5806 0.0317 0.064 Uiso 1 1 calc R
H22C H 0.7484 -0.5106 0.0225 0.064 Uiso 1 1 calc R
C23 C 0.4992(3) -0.3476(3) -0.14112(15) 0.0282(8) Uani 1 1 d .
C24 C 0.5545(3) -0.3782(2) -0.18638(17) 0.0317(9) Uani 1 1 d .
H24A H 0.6180 -0.4084 -0.1792 0.038 Uiso 1 1 calc R
C25 C 0.5162(3) -0.3641(3) -0.24181(17) 0.0358(9) Uani 1 1 d .
H25A H 0.5526 -0.3873 -0.2724 0.043 Uiso 1 1 calc R
C26 C 0.4253(3) -0.3167(3) -0.25272(16) 0.0393(9) Uani 1 1 d .
H26A H 0.4000 -0.3050 -0.2906 0.047 Uiso 1 1 calc R
C27 C 0.3716(3) -0.2863(3) -0.20723(16) 0.0373(9) Uani 1 1 d .
H27A H 0.3089 -0.2545 -0.2144 0.045 Uiso 1 1 calc R
C28 C 0.4078(2) -0.3016(3) -0.15171(15) 0.0294(8) Uani 1 1 d .
H28A H 0.3701 -0.2807 -0.1212 0.035 Uiso 1 1 calc R
C29 C 0.3338(2) 0.0358(2) -0.05466(13) 0.0205(7) Uani 1 1 d .
C30 C 0.2568(2) 0.0687(2) -0.02101(14) 0.0230(7) Uani 1 1 d .
C31 C 0.2684(2) 0.0720(2) 0.03933(14) 0.0241(7) Uani 1 1 d .
C32 C 0.1956(3) 0.1299(3) 0.07413(17) 0.0357(7) Uani 1 1 d U
H32A H 0.1400 0.1576 0.0487 0.043 Uiso 1 1 calc R
C33 C 0.2472(3) 0.2199(4) 0.1047(2) 0.0566(8) Uani 1 1 d U
H33A H 0.2720 0.2695 0.0771 0.085 Uiso 1 1 calc R
H33B H 0.3024 0.1925 0.1291 0.085 Uiso 1 1 calc R
H33C H 0.2011 0.2567 0.1281 0.085 Uiso 1 1 calc R
C34 C 0.1566(3) 0.0550(4) 0.1173(2) 0.0559(7) Uani 1 1 d U
H34A H 0.1253 -0.0058 0.0977 0.084 Uiso 1 1 calc R
H34B H 0.1083 0.0919 0.1390 0.084 Uiso 1 1 calc R
H34C H 0.2111 0.0303 0.1431 0.084 Uiso 1 1 calc R
C35 C 0.1780(2) 0.0909(2) -0.06231(15) 0.0243(7) Uani 1 1 d .
C36 C 0.0747(2) 0.1272(3) -0.0542(2) 0.0371(9) Uani 1 1 d .
H36A H 0.0377 0.1311 -0.0911 0.056 Uiso 1 1 calc R
H36B H 0.0764 0.1972 -0.0363 0.056 Uiso 1 1 calc R
H36C H 0.0427 0.0767 -0.0298 0.056 Uiso 1 1 calc R
C37 C 0.3510(2) 0.0214(2) -0.15937(14) 0.0227(7) Uani 1 1 d .
C38 C 0.4390(2) -0.0359(3) -0.15748(15) 0.0282(8) Uani 1 1 d .
H38A H 0.4658 -0.0650 -0.1228 0.034 Uiso 1 1 calc R
C39 C 0.4869(3) -0.0495(3) -0.20752(16) 0.0368(9) Uani 1 1 d .
H39A H 0.5481 -0.0856 -0.2065 0.044 Uiso 1 1 calc R
C40 C 0.4461(3) -0.0111(3) -0.25851(16) 0.0373(9) Uani 1 1 d .
H40A H 0.4789 -0.0216 -0.2923 0.045 Uiso 1 1 calc R
C41 C 0.3568(3) 0.0430(3) -0.26030(16) 0.0355(9) Uani 1 1 d .
H41A H 0.3284 0.0689 -0.2954 0.043 Uiso 1 1 calc R
C42 C 0.3096(2) 0.0591(3) -0.21090(15) 0.0285(8) Uani 1 1 d .
H42A H 0.2487 0.0960 -0.2122 0.034 Uiso 1 1 calc R

loop_
_atom_site_aniso_label
_atom_site_aniso_U_11
_atom_site_aniso_U_22
_atom_site_aniso_U_33
_atom_site_aniso_U_23
_atom_site_aniso_U_13
_atom_site_aniso_U_12
Gd1 0.01172(8) 0.02082(9) 0.02104(10) 0.00146(5) -0.00077(6) 0.00164(5)
O1 0.0122(9) 0.0270(10) 0.0275(12) 0.0030(9) -0.0004(8) -0.0037(8)
O2 0.0205(10) 0.0355(12) 0.0255(12) 0.0069(10) -0.0010(9) 0.0005(9)
O3 0.0218(10) 0.0270(9) 0.0250(12) 0.0007(9) -0.0033(9) 0.0030(7)
O4 0.0205(10) 0.0223(10) 0.0248(12) 0.0018(9) -0.0039(9) 0.0070(8)
O5 0.0128(9) 0.0235(10) 0.0244(11) 0.0014(8) -0.0043(8) 0.0039(8)
O6 0.0194(10) 0.0313(11) 0.0262(12) -0.0019(10) -0.0026(9) 0.0042(9)
N1 0.0159(11) 0.0243(12) 0.0294(15) -0.0005(11) 0.0023(10) -0.0002(10)
N2 0.0196(12) 0.0249(13) 0.0377(17) 0.0023(12) 0.0058(11) -0.0013(11)
N3 0.0249(13) 0.0206(12) 0.0296(16) -0.0009(11) 0.0010(12) 0.0018(10)
N4 0.0357(15) 0.0257(13) 0.0342(17) -0.0003(12) 0.0056(13) 0.0077(12)
N5 0.0148(11) 0.0249(12) 0.0240(14) -0.0009(10) -0.0024(10) 0.0015(10)
N6 0.0163(11) 0.0281(13) 0.0315(16) 0.0048(12) -0.0055(11) 0.0026(11)
C1 0.0165(13) 0.0177(13) 0.0312(17) -0.0013(12) -0.0004(12) 0.0031(11)
C2 0.0184(13) 0.0199(13) 0.0299(17) 0.0026(12) 0.0038(12) 0.0008(12)
C3 0.0194(13) 0.0233(14) 0.0277(17) 0.0029(12) 0.0017(12) 0.0068(12)
C4 0.0205(14) 0.0437(18) 0.0270(18) 0.0085(14) 0.0047(13) 0.0036(14)
C5 0.040(2) 0.046(2) 0.043(2) 0.0225(18) 0.0080(18) 0.0099(17)
C6 0.0361(19) 0.061(2) 0.027(2) 0.0044(18) 0.0032(16) 0.0012(19)
C7 0.0173(13) 0.0234(14) 0.040(2) 0.0001(14) 0.0065(13) 0.0028(12)
C8 0.0246(17) 0.0404(19) 0.045(2) 0.0048(16) 0.0081(16) -0.0030(14)
C9 0.0179(14) 0.0272(15) 0.0323(18) -0.0036(13) -0.0033(13) 0.0057(12)
C10 0.0230(15) 0.0305(16) 0.037(2) 0.0019(14) -0.0037(14) -0.0039(14)
C11 0.0280(16) 0.0391(18) 0.038(2) 0.0023(16) -0.0031(15) -0.0010(15)
C12 0.0245(15) 0.048(2) 0.032(2) -0.0077(16) -0.0054(14) 0.0059(15)
C13 0.0231(15) 0.0405(19) 0.046(2) -0.0149(17) -0.0045(15) -0.0027(15)
C14 0.0222(15) 0.0311(17) 0.043(2) -0.0063(15) 0.0018(15) 0.0013(14)
C15 0.0198(13) 0.0253(11) 0.0245(16) 0.0001(12) 0.0027(12) -0.0032(10)
C16 0.0202(15) 0.0181(13) 0.0316(19) 0.0022(13) 0.0014(13) 0.0008(12)
C17 0.0120(12) 0.0215(14) 0.0301(17) 0.0006(12) 0.0012(12) -0.0020(11)
C18 0.0214(15) 0.0238(15) 0.032(2) 0.0031(12) -0.0046(14) 0.0012(12)
C19 0.0241(17) 0.046(2) 0.057(3) 0.0194(19) -0.0133(17) 0.0010(17)
C20 0.046(2) 0.038(2) 0.032(2) 0.0076(15) -0.0004(18) 0.0106(16)
C21 0.0343(17) 0.0218(14) 0.036(2) 0.0026(14) 0.0063(15) 0.0055(14)
C22 0.056(2) 0.0308(18) 0.041(2) 0.0033(16) 0.0056(19) 0.0194(17)
C23 0.0325(17) 0.0261(15) 0.0262(18) -0.0033(14) 0.0029(14) -0.0037(14)
C24 0.0260(17) 0.0355(19) 0.034(2) -0.0045(14) 0.0045(15) -0.0031(13)
C25 0.040(2) 0.0445(19) 0.0238(19) -0.0044(15) 0.0080(16) -0.0118(16)
C26 0.0333(18) 0.055(2) 0.029(2) -0.0002(17) -0.0042(15) -0.0143(17)
C27 0.0293(17) 0.047(2) 0.035(2) -0.0046(17) -0.0062(15) -0.0053(16)
C28 0.0226(15) 0.0329(16) 0.0327(19) -0.0047(14) 0.0008(14) -0.0022(14)
C29 0.0153(13) 0.0210(13) 0.0250(16) 0.0012(12) -0.0008(12) 0.0023(11)
C30 0.0170(13) 0.0222(14) 0.0295(18) 0.0005(13) -0.0008(12) 0.0053(12)
C31 0.0197(14) 0.0196(14) 0.0330(19) -0.0003(13) 0.0003(13) 0.0027(12)
C32 0.0272(16) 0.0462(14) 0.0344(17) -0.0049(9) 0.0058(13) 0.0157(11)
C33 0.0553(10) 0.0558(10) 0.0589(11) -0.0074(8) 0.0046(8) -0.0004(8)
C34 0.0563(10) 0.0552(10) 0.0570(10) 0.0024(7) 0.0103(8) 0.0008(8)
C35 0.0181(14) 0.0226(13) 0.0317(19) 0.0040(13) -0.0008(13) 0.0048(12)
C36 0.0195(16) 0.048(2) 0.044(2) 0.0040(17) 0.0003(16) 0.0115(14)
C37 0.0206(14) 0.0218(14) 0.0255(17) 0.0014(12) 0.0004(12) -0.0001(12)
C38 0.0286(16) 0.0284(15) 0.0277(18) -0.0031(14) 0.0027(13) 0.0030(13)
C39 0.0381(18) 0.0357(18) 0.038(2) -0.0024(16) 0.0101(16) 0.0102(16)
C40 0.053(2) 0.0313(17) 0.0294(19) -0.0053(15) 0.0133(16) -0.0002(16)
C41 0.049(2) 0.0327(17) 0.0241(18) 0.0015(14) -0.0021(16) -0.0007(16)
C42 0.0274(15) 0.0309(16) 0.0269(18) 0.0001(14) -0.0013(13) 0.0016(14)

loop_
_atom_type_symbol
_atom_type_description
_atom_type_scat_dispersion_real
_atom_type_scat_dispersion_imag
_atom_type_scat_source
C C 0.0033 0.0016 'International Tables Vol C Tables 4.2.6.8 and 6.1.1.4'
H H 0.0000 0.0000 'International Tables Vol C Tables 4.2.6.8 and 6.1.1.4'
N N 0.0061 0.0033 'International Tables Vol C Tables 4.2.6.8 and 6.1.1.4'
O O 0.0106 0.0060 'International Tables Vol C Tables 4.2.6.8 and 6.1.1.4'
Gd Gd -0.1653 3.9035 'International Tables Vol C Tables 4.2.6.8 and 6.1.1.4'

loop_
_geom_angle_atom_site_label_1
_geom_angle_atom_site_label_2
_geom_angle_atom_site_label_3
_geom_angle
_geom_angle_site_symmetry_1
_geom_angle_site_symmetry_3
O3 Gd1 O1 78.81(7) . .
O3 Gd1 O2 124.76(8) . .
O1 Gd1 O2 75.35(8) . .
O3 Gd1 O4 75.51(8) . .
O1 Gd1 O4 121.26(7) . .
O2 Gd1 O4 77.74(7) . .
O3 Gd1 O5 94.47(7) . 3_655
O1 Gd1 O5 152.51(7) . 3_655
O2 Gd1 O5 128.03(7) . 3_655
O4 Gd1 O5 81.72(7) . 3_655
O3 Gd1 O6 145.69(8) . .
O1 Gd1 O6 82.41(7) . .
O2 Gd1 O6 76.67(7) . .
O4 Gd1 O6 138.64(7) . .
O5 Gd1 O6 89.12(7) 3_655 .
O3 Gd1 O5 78.66(7) . .
O1 Gd1 O5 84.61(7) . .
O2 Gd1 O5 143.97(7) . .
O4 Gd1 O5 138.05(7) . .
O5 Gd1 O5 67.91(8) 3_655 .
O6 Gd1 O5 71.16(7) . .
O3 Gd1 Gd1 85.87(5) . 3_655
O1 Gd1 Gd1 118.44(5) . 3_655
O2 Gd1 Gd1 149.22(6) . 3_655
O4 Gd1 Gd1 111.29(5) . 3_655
O5 Gd1 Gd1 34.07(5) 3_655 3_655
O6 Gd1 Gd1 78.20(5) . 3_655
O5 Gd1 Gd1 33.83(5) . 3_655
C1 O1 Gd1 130.7(2) . .
C3 O2 Gd1 139.0(2) . .
C15 O3 Gd1 130.3(2) . .
C17 O4 Gd1 137.2(2) . .
C29 O5 Gd1 124.81(17) . 3_655
C29 O5 Gd1 114.98(17) . .
Gd1 O5 Gd1 112.09(8) 3_655 .
C31 O6 Gd1 128.8(2) . .
C1 N1 N2 110.9(3) . .
C1 N1 C9 130.6(3) . .
N2 N1 C9 118.6(2) . .
C7 N2 N1 106.4(2) . .
C15 N3 N4 111.5(3) . .
C15 N3 C23 130.1(3) . .
N4 N3 C23 118.3(3) . .
C21 N4 N3 105.4(3) . .
C29 N5 N6 111.2(2) . .
C29 N5 C37 129.4(2) . .
N6 N5 C37 119.3(2) . .
C35 N6 N5 105.6(2) . .
O1 C1 N1 122.8(3) . .
O1 C1 C2 130.8(3) . .
N1 C1 C2 106.4(2) . .
C1 C2 C3 123.0(3) . .
C1 C2 C7 104.7(3) . .
C3 C2 C7 132.2(3) . .
O2 C3 C2 120.9(3) . .
O2 C3 C4 117.2(3) . .
C2 C3 C4 122.0(3) . .
C6 C4 C3 110.8(3) . .
C6 C4 C5 111.8(3) . .
C3 C4 C5 107.9(3) . .
N2 C7 C2 111.5(3) . .
N2 C7 C8 117.5(3) . .
C2 C7 C8 131.0(3) . .
C10 C9 C14 119.6(3) . .
C10 C9 N1 121.1(3) . .
C14 C9 N1 119.3(3) . .
C9 C10 C11 120.4(3) . .
C10 C11 C12 119.9(3) . .
C13 C12 C11 118.9(4) . .
C12 C13 C14 121.6(3) . .
C13 C14 C9 119.5(3) . .
O3 C15 N3 122.9(3) . .
O3 C15 C16 129.8(3) . .
N3 C15 C16 107.4(3) . .
C17 C16 C15 123.2(3) . .
C17 C16 C21 133.9(3) . .
C15 C16 C21 102.8(3) . .
O4 C17 C16 121.8(3) . .
O4 C17 C18 116.9(3) . .
C16 C17 C18 121.3(3) . .
C20 C18 C17 111.7(3) . .
C20 C18 C19 111.9(3) . .
C17 C18 C19 109.2(3) . .
N4 C21 C16 112.9(3) . .
N4 C21 C22 117.3(3) . .
C16 C21 C22 129.8(3) . .
C28 C23 C24 120.0(3) . .
C28 C23 N3 120.9(3) . .
C24 C23 N3 119.0(3) . .
C25 C24 C23 119.7(3) . .
C26 C25 C24 120.5(4) . .
C25 C26 C27 118.9(4) . .
C28 C27 C26 121.4(3) . .
C23 C28 C27 119.4(3) . .
O5 C29 N5 123.3(3) . .
O5 C29 C30 128.8(3) . .
N5 C29 C30 107.9(3) . .
C29 C30 C31 122.1(3) . .
C29 C30 C35 103.0(3) . .
C31 C30 C35 134.9(3) . .
O6 C31 C30 121.3(3) . .
O6 C31 C32 117.2(3) . .
C30 C31 C32 121.5(3) . .
C33 C32 C34 108.9(4) . .
C33 C32 C31 109.0(3) . .
C34 C32 C31 109.5(3) . .
N6 C35 C30 112.4(3) . .
N6 C35 C36 117.8(3) . .
C30 C35 C36 129.8(3) . .
C42 C37 C38 120.2(3) . .
C42 C37 N5 118.4(3) . .
C38 C37 N5 121.4(3) . .
C39 C38 C37 118.9(3) . .
C40 C39 C38 120.8(3) . .
C39 C40 C41 120.0(3) . .
C42 C41 C40 119.9(3) . .
C41 C42 C37 120.2(3) . .

loop_
_geom_bond_atom_site_label_1
_geom_bond_atom_site_label_2
_geom_bond_distance
_geom_bond_site_symmetry_2
Gd1 O3 2.289(2) .
Gd1 O1 2.2964(19) .
Gd1 O2 2.329(2) .
Gd1 O4 2.329(2) .
Gd1 O5 2.3908(19) 3_655
Gd1 O6 2.397(2) .
Gd1 O5 2.406(2) .
Gd1 Gd1 3.9786(3) 3_655
O1 C1 1.283(3) .
O2 C3 1.264(4) .
O3 C15 1.289(4) .
O4 C17 1.266(3) .
O5 C29 1.309(3) .
O5 Gd1 2.3908(19) 3_655
O6 C31 1.257(4) .
N1 C1 1.373(4) .
N1 N2 1.400(4) .
N1 C9 1.420(4) .
N2 C7 1.309(4) .
N3 C15 1.350(4) .
N3 N4 1.404(4) .
N3 C23 1.415(5) .
N4 C21 1.310(5) .
N5 C29 1.343(4) .
N5 N6 1.394(3) .
N5 C37 1.431(4) .
N6 C35 1.313(4) .
C1 C2 1.416(5) .
C2 C3 1.427(4) .
C2 C7 1.441(4) .
C3 C4 1.523(5) .
C4 C6 1.515(5) .
C4 C5 1.542(5) .
C7 C8 1.505(5) .
C9 C10 1.379(5) .
C9 C14 1.397(5) .
C10 C11 1.393(5) .
C11 C12 1.395(5) .
C12 C13 1.376(5) .
C13 C14 1.378(6) .
C15 C16 1.433(5) .
C16 C17 1.406(5) .
C16 C21 1.441(4) .
C17 C18 1.528(5) .
C18 C20 1.520(5) .
C18 C19 1.542(5) .
C21 C22 1.513(5) .
C23 C28 1.383(5) .
C23 C24 1.403(5) .
C24 C25 1.390(6) .
C25 C26 1.386(6) .
C26 C27 1.393(5) .
C27 C28 1.385(5) .
C29 C30 1.420(4) .
C30 C31 1.426(5) .
C30 C35 1.432(4) .
C31 C32 1.518(4) .
C32 C33 1.498(6) .
C32 C34 1.513(6) .
C35 C36 1.504(4) .
C37 C42 1.393(5) .
C37 C38 1.399(4) .
C38 C39 1.398(5) .
C39 C40 1.382(5) .
C40 C41 1.394(5) .
C41 C42 1.385(5) .
